data_4036766
loop_
_publ_author_name
'Maiti, Krishnagopal'
'Jayaraman, Narayanaswamy'

_publ_section_title
;
 Synthesis and Structure of Cyclic Trisaccharide with Expanded Glycosidic
 Linkages.
;
_journal_issue 11
_journal_name_full 'The Journal of organic chemistry'
_journal_page_first 4616
_journal_page_last 4622
_journal_paper_doi 10.1021/acs.joc.6b00462
_journal_volume 81
_journal_year 2016
_chemical_formula_sum 'C21.67 H36 Ho0 O17.67'
_chemical_formula_weight 579.17
_space_group_crystal_system trigonal
_space_group_IT_number 143
_space_group_name_Hall 'P 3'
_space_group_name_H-M_alt 'P 3'
_atom_sites_solution_hydrogens geom
_atom_sites_solution_primary direct
_atom_sites_solution_secondary difmap
_audit_creation_method SHELXL-97
_cell_angle_alpha 90.00
_cell_angle_beta 90.00
_cell_angle_gamma 120.00
_cell_formula_units_Z 3
_cell_length_a 11.0527(15)
_cell_length_b 11.0527(15)
_cell_length_c 18.729(3)
_cell_measurement_reflns_used 9865
_cell_measurement_temperature 273(2)
_cell_measurement_theta_max 24.56
_cell_measurement_theta_min 3.04
_cell_volume 1981.4(5)
_computing_structure_refinement 'SHELXL-97 (Sheldrick, 1997)'
_diffrn_ambient_temperature 273(2)
_diffrn_measured_fraction_theta_full 0.995
_diffrn_measured_fraction_theta_max 0.995
_diffrn_measurement_device_type 'Bruker APEX-II CCD'
_diffrn_measurement_method '\f and \w scans'
_diffrn_radiation_monochromator graphite
_diffrn_radiation_source 'fine-focus sealed tube'
_diffrn_radiation_type MoK\a
_diffrn_radiation_wavelength 0.71073
_diffrn_reflns_av_R_equivalents 0.0801
_diffrn_reflns_av_sigmaI/netI 0.0444
_diffrn_reflns_limit_h_max 14
_diffrn_reflns_limit_h_min -14
_diffrn_reflns_limit_k_max 14
_diffrn_reflns_limit_k_min -14
_diffrn_reflns_limit_l_max 24
_diffrn_reflns_limit_l_min -24
_diffrn_reflns_number 65772
_diffrn_reflns_theta_full 27.63
_diffrn_reflns_theta_max 27.63
_diffrn_reflns_theta_min 3.04
_exptl_absorpt_coefficient_mu 0.128
_exptl_crystal_colour Colourless
_exptl_crystal_density_diffrn 1.456
_exptl_crystal_density_method 'not measured'
_exptl_crystal_description Block
_exptl_crystal_F_000 922
_refine_diff_density_max 0.593
_refine_diff_density_min -0.598
_refine_diff_density_rms 0.093
_refine_ls_abs_structure_details 'Flack H D (1983), Acta Cryst. A39, 876-881'
_refine_ls_abs_structure_Flack 0(2)
_refine_ls_extinction_method none
_refine_ls_goodness_of_fit_ref 1.045
_refine_ls_hydrogen_treatment mixed
_refine_ls_matrix_type full
_refine_ls_number_parameters 358
_refine_ls_number_reflns 6145
_refine_ls_number_restraints 2
_refine_ls_restrained_S_all 1.047
_refine_ls_R_factor_all 0.1307
_refine_ls_R_factor_gt 0.1054
_refine_ls_shift/su_max 0.128
_refine_ls_shift/su_mean 0.000
_refine_ls_structure_factor_coef Fsqd
_refine_ls_weighting_details 'calc w=1/[\s^2^(Fo^2^)+(0.1689P)^2^+3.1983P] where P=(Fo^2^+2Fc^2^)/3'
_refine_ls_weighting_scheme calc
_refine_ls_wR_factor_gt 0.2822
_refine_ls_wR_factor_ref 0.3010
_reflns_number_gt 4648
_reflns_number_total 6145
_reflns_threshold_expression >2sigma(I)
_cod_data_source_file jo6b00462_si_002.cif
_cod_data_source_block kghcd_0m
_cod_database_code 4036766

loop_
_symmetry_equiv_pos_as_xyz
'x, y, z'
'-y, x-y, z'
'-x+y, -x, z'

loop_
_atom_site_label
_atom_site_type_symbol
_atom_site_fract_x
_atom_site_fract_y
_atom_site_fract_z
_atom_site_U_iso_or_equiv
_atom_site_adp_type
_atom_site_occupancy
_atom_site_symmetry_multiplicity
_atom_site_calc_flag
_atom_site_refinement_flags
C2B C 0.3385(6) 0.3354(7) 0.0354(4) 0.0499(14) Uani 1 1 d .
H2B H 0.4353 0.3936 0.0514 0.060 Uiso 1 1 calc R
C3B C 0.3087(6) 0.1867(6) 0.0283(3) 0.0450(13) Uani 1 1 d .
H3B H 0.2126 0.1283 0.0113 0.054 Uiso 1 1 calc R
C4B C 0.3236(5) 0.1301(6) 0.1008(3) 0.0409(13) Uani 1 1 d .
H4B H 0.4203 0.1899 0.1166 0.049 Uiso 1 1 calc R
C6A C 0.4511(7) 0.5428(6) 0.2748(3) 0.0453(13) Uani 1 1 d .
H6AA H 0.3728 0.5190 0.2432 0.054 Uiso 1 1 calc R
H6AB H 0.5135 0.6429 0.2718 0.054 Uiso 1 1 calc R
C6B C 0.2478(7) 0.1121(7) 0.2316(4) 0.0477(14) Uani 1 1 d .
H6BA H 0.1877 0.1302 0.2620 0.057 Uiso 1 1 calc R
H6BB H 0.2160 0.0130 0.2346 0.057 Uiso 1 1 calc R
C6C C 0.074(2) 0.213(3) 0.8650(7) 0.188(11) Uani 1 1 d D
H6CA H 0.0167 0.1215 0.8858 0.226 Uiso 1 1 calc R
H6CB H 0.1698 0.2333 0.8637 0.226 Uiso 1 1 calc R
C7A C 0.0245(6) 0.3655(6) 0.4098(4) 0.0425(13) Uani 1 1 d .
H7A H -0.0472 0.2965 0.4407 0.051 Uiso 1 1 calc R
H7B H 0.0134 0.3244 0.3628 0.051 Uiso 1 1 calc R
C7B C 0.2981(6) -0.0174(6) 0.0967(4) 0.0486(15) Uani 1 1 d .
H7BA H 0.3682 -0.0200 0.0667 0.058 Uiso 1 1 calc R
H7BB H 0.3042 -0.0498 0.1440 0.058 Uiso 1 1 calc R
C7C C 0.2480(11) 0.3437(13) 0.7283(8) 0.107(4) Uani 1 1 d .
H7CA H 0.3009 0.4168 0.6937 0.129 Uiso 1 1 calc R
H7CB H 0.2950 0.3731 0.7740 0.129 Uiso 1 1 calc R
C10 C -0.3333 0.3333 0.4929(11) 0.079(4) Uani 1 3 d S
C11 C 0.6667 0.3333 0.0114(10) 0.088(5) Uiso 1 3 d S
O1A O 0.1597(4) 0.4029(4) 0.43762(19) 0.0347(8) Uani 1 1 d .
O1C O 0.2433(7) 0.2175(8) 0.7063(4) 0.088(2) Uani 1 1 d .
O2A O 0.2408(6) 0.2710(6) 0.5371(3) 0.0575(12) Uani 1 1 d .
H2A H 0.2603 0.2152 0.5550 0.086 Uiso 1 1 calc R
O2B O 0.3231(6) 0.3883(6) -0.0285(3) 0.0681(14) Uani 1 1 d .
H2BA H 0.3395 0.4686 -0.0225 0.102 Uiso 1 1 calc R
O2C O -0.2079(8) 0.2205(6) 0.6114(3) 0.089(2) Uani 1 1 d .
H2C H -0.2776 0.1445 0.6191 0.133 Uiso 1 1 calc R
O3A O 0.5365(6) 0.4615(6) 0.5258(4) 0.090(2) Uani 1 1 d .
H3A H 0.4983 0.3862 0.5467 0.134 Uiso 1 1 calc R
O3B O 0.4005(6) 0.1820(6) -0.0225(3) 0.0699(15) Uani 1 1 d .
H3BA H 0.3912 0.2125 -0.0608 0.105 Uiso 1 1 calc R
O3C O 0.0969(8) 0.3898(6) 0.6117(4) 0.088(2) Uani 1 1 d .
H3C H 0.0545 0.3668 0.5736 0.132 Uiso 1 1 calc R
O6A O 0.5244(5) 0.4728(6) 0.2501(3) 0.0598(13) Uani 1 1 d .
H6A H 0.5733 0.4707 0.2825 0.090 Uiso 1 1 calc R
O6B O 0.3845(5) 0.1866(5) 0.2583(3) 0.0540(11) Uani 1 1 d .
H6B H 0.4395 0.1903 0.2278 0.081 Uiso 1 1 calc R
O6C O 0.0654(10) 0.3057(12) 0.9033(4) 0.114(3) Uani 1 1 d D
H6C H 0.0719 0.2909 0.9457 0.170 Uiso 1 1 calc R
O10 O 0.6667 0.3333 0.8113(13) 0.091(7) Uani 0.50 3 d SP
O11 O 0.6667 0.3333 0.6567(13) 0.088(7) Uani 0.50 3 d SP
O12 O 0.6667 0.3333 0.5517(4) 0.0397(15) Uani 1 3 d S
O13 O 0.3333 0.6667 -0.0025(6) 0.064(2) Uani 1 3 d S
O14 O 0.6667 0.3333 -0.0653(15) 0.178(9) Uiso 1 3 d S
O15 O 0.5214(14) 0.4578(14) 0.8631(7) 0.151(4) Uiso 1 1 d .
O16 O 0.0000 0.0000 0.5158(5) 0.0497(17) Uani 1 3 d S
C1A C 0.2123(6) 0.3180(6) 0.4137(3) 0.0351(11) Uani 1 1 d .
H1A H 0.1351 0.2220 0.4078 0.042 Uiso 1 1 calc R
C1B C 0.2427(6) 0.3413(6) 0.0923(3) 0.0409(12) Uani 1 1 d .
H1B H 0.2673 0.4390 0.0984 0.049 Uiso 1 1 calc R
C2A C 0.3140(6) 0.3210(5) 0.4707(3) 0.0365(11) Uani 1 1 d .
H2AA H 0.3477 0.2581 0.4557 0.044 Uiso 1 1 calc R
C3A C 0.4386(6) 0.4678(6) 0.4770(3) 0.0408(12) Uani 1 1 d .
H3AA H 0.4090 0.5324 0.4949 0.049 Uiso 1 1 calc R
C4A C 0.5076(6) 0.5149(6) 0.4048(3) 0.0400(12) Uani 1 1 d .
H4A H 0.5388 0.4501 0.3897 0.048 Uiso 1 1 calc R
C5A C 0.3980(5) 0.5060(5) 0.3496(3) 0.0333(11) Uani 1 1 d .
H5A H 0.3637 0.5682 0.3650 0.040 Uiso 1 1 calc R
C5B C 0.2300(6) 0.1460(6) 0.1554(3) 0.0400(12) Uani 1 1 d .
H5B H 0.1323 0.0857 0.1413 0.048 Uiso 1 1 calc R
O1B O 0.1063(4) 0.2669(4) 0.0672(2) 0.0375(8) Uani 1 1 d .
O5A O 0.2840(4) 0.3666(4) 0.3483(2) 0.0397(9) Uani 1 1 d .
O5B O 0.2596(4) 0.2909(4) 0.1587(2) 0.0388(9) Uani 1 1 d .
C1C C 0.3486(12) 0.1913(11) 0.7323(5) 0.085(3) Uani 1 1 d .
H1C H 0.4331 0.2820 0.7397 0.102 Uiso 1 1 calc R
C2C C -0.1174(11) 0.2623(9) 0.6729(4) 0.076(3) Uani 1 1 d .
H2CA H -0.1062 0.3516 0.6892 0.091 Uiso 1 1 calc R
C3C C 0.0267(10) 0.2844(8) 0.6617(4) 0.064(2) Uani 1 1 d .
H3CA H 0.0197 0.1977 0.6439 0.077 Uiso 1 1 calc R
C4C C 0.1041(11) 0.3228(12) 0.7345(5) 0.090(3) Uani 1 1 d .
H4C H 0.1128 0.4113 0.7503 0.108 Uiso 1 1 calc R
C5C C 0.0239(14) 0.216(2) 0.7898(4) 0.134(7) Uani 1 1 d .
H5C H 0.0131 0.1301 0.7687 0.160 Uiso 1 1 calc R
O5C O -0.1269(10) 0.1858(12) 0.7954(3) 0.115(3) Uani 1 1 d .

loop_
_atom_site_aniso_label
_atom_site_aniso_U_11
_atom_site_aniso_U_22
_atom_site_aniso_U_33
_atom_site_aniso_U_23
_atom_site_aniso_U_13
_atom_site_aniso_U_12
C2B 0.036(3) 0.047(3) 0.052(3) 0.005(3) 0.002(3) 0.010(3)
C3B 0.031(3) 0.043(3) 0.047(3) -0.002(3) 0.001(2) 0.008(2)
C4B 0.021(2) 0.034(3) 0.063(4) -0.008(2) -0.004(2) 0.010(2)
C6A 0.046(3) 0.039(3) 0.050(3) -0.001(3) -0.002(3) 0.021(3)
C6B 0.050(3) 0.043(3) 0.055(4) -0.004(3) -0.016(3) 0.027(3)
C6C 0.158(15) 0.37(3) 0.085(9) -0.097(15) -0.028(9) 0.17(2)
C7A 0.031(3) 0.031(3) 0.062(4) -0.006(2) -0.002(2) 0.012(2)
C7B 0.023(2) 0.044(3) 0.078(4) -0.013(3) -0.013(3) 0.016(2)
C7C 0.069(6) 0.100(8) 0.143(11) -0.079(8) -0.022(6) 0.035(5)
C10 0.078(7) 0.078(7) 0.082(11) 0.000 0.000 0.039(3)
O1A 0.0331(18) 0.0353(18) 0.0371(19) -0.0074(15) -0.0029(15) 0.0181(16)
O1C 0.083(4) 0.110(5) 0.079(4) -0.044(4) -0.002(3) 0.054(4)
O2A 0.065(3) 0.056(3) 0.049(3) 0.010(2) -0.010(2) 0.028(2)
O2B 0.067(3) 0.061(3) 0.058(3) 0.017(2) 0.016(2) 0.019(3)
O2C 0.115(5) 0.050(3) 0.060(3) 0.001(3) -0.029(3) 0.010(3)
O3A 0.073(4) 0.051(3) 0.118(5) 0.031(3) -0.052(4) 0.011(3)
O3B 0.070(3) 0.074(3) 0.062(3) 0.004(3) 0.031(3) 0.033(3)
O3C 0.109(5) 0.051(3) 0.070(4) -0.001(3) 0.025(3) 0.015(3)
O6A 0.044(3) 0.063(3) 0.068(3) -0.015(3) 0.009(2) 0.024(2)
O6B 0.051(2) 0.058(3) 0.065(3) -0.011(2) -0.020(2) 0.036(2)
O6C 0.114(6) 0.189(9) 0.067(4) -0.044(5) -0.018(4) 0.097(6)
O10 0.103(11) 0.103(11) 0.065(13) 0.000 0.000 0.052(6)
O11 0.092(10) 0.092(10) 0.081(14) 0.000 0.000 0.046(5)
O12 0.033(2) 0.033(2) 0.053(5) 0.000 0.000 0.0165(10)
O13 0.048(3) 0.048(3) 0.098(7) 0.000 0.000 0.0238(14)
O16 0.040(2) 0.040(2) 0.069(5) 0.000 0.000 0.0200(12)
C1A 0.032(2) 0.039(3) 0.036(3) -0.012(2) -0.008(2) 0.019(2)
C1B 0.036(3) 0.029(2) 0.046(3) -0.011(2) -0.004(2) 0.007(2)
C2A 0.045(3) 0.025(2) 0.041(3) -0.003(2) -0.009(2) 0.019(2)
C3A 0.040(3) 0.032(3) 0.054(3) -0.006(2) -0.017(2) 0.020(2)
C4A 0.036(3) 0.034(3) 0.059(3) -0.007(2) -0.005(2) 0.025(2)
C5A 0.032(3) 0.032(2) 0.039(3) -0.001(2) 0.005(2) 0.019(2)
C5B 0.028(2) 0.039(3) 0.045(3) 0.004(2) 0.000(2) 0.011(2)
O1B 0.0297(18) 0.0317(18) 0.048(2) -0.0104(16) -0.0026(16) 0.0133(15)
O5A 0.040(2) 0.0358(19) 0.038(2) -0.0096(16) -0.0037(16) 0.0155(16)
O5B 0.049(2) 0.0328(19) 0.039(2) -0.0090(15) -0.0107(17) 0.0238(17)
C1C 0.093(7) 0.080(6) 0.061(5) -0.030(4) -0.005(5) 0.029(5)
C2C 0.101(7) 0.059(4) 0.041(4) -0.001(3) -0.008(4) 0.020(4)
C3C 0.091(6) 0.052(4) 0.037(3) -0.004(3) 0.010(3) 0.026(4)
C4C 0.087(7) 0.091(7) 0.079(6) -0.045(5) -0.014(5) 0.035(5)
C5C 0.138(10) 0.31(2) 0.034(4) -0.015(7) 0.003(5) 0.169(14)
O5C 0.147(7) 0.216(10) 0.027(2) -0.012(4) 0.007(3) 0.124(7)

loop_
_atom_type_symbol
_atom_type_description
_atom_type_scat_dispersion_real
_atom_type_scat_dispersion_imag
_atom_type_scat_source
C C 0.0033 0.0016 'International Tables Vol C Tables 4.2.6.8 and 6.1.1.4'
H H 0.0000 0.0000 'International Tables Vol C Tables 4.2.6.8 and 6.1.1.4'
O O 0.0106 0.0060 'International Tables Vol C Tables 4.2.6.8 and 6.1.1.4'
Ho Ho -0.2175 4.6783 'International Tables Vol C Tables 4.2.6.8 and 6.1.1.4'

loop_
_geom_angle_atom_site_label_1
_geom_angle_atom_site_label_2
_geom_angle_atom_site_label_3
_geom_angle
_geom_angle_site_symmetry_1
_geom_angle_site_symmetry_3
O2B C2B C3B 112.2(6) . .
O2B C2B C1B 110.6(6) . .
C3B C2B C1B 109.2(5) . .
O3B C3B C2B 109.2(5) . .
O3B C3B C4B 110.8(5) . .
C2B C3B C4B 110.8(5) . .
C7B C4B C5B 112.7(5) . .
C7B C4B C3B 113.2(5) . .
C5B C4B C3B 109.2(5) . .
O6A C6A C5A 113.7(5) . .
O6B C6B C5B 115.3(6) . .
O6C C6C C5C 109.3(15) . .
O1A C7A C4A 110.6(4) . 3_565
O1B C7B C4B 108.6(4) 3 .
O1C C7C C4C 110.8(8) . .
C1A O1A C7A 114.3(4) . .
C1C O1C C7C 117.8(7) . .
O1A C1A O5A 111.3(4) . .
O1A C1A C2A 107.9(4) . .
O5A C1A C2A 109.2(4) . .
O1B C1B O5B 112.5(5) . .
O1B C1B C2B 108.1(5) . .
O5B C1B C2B 111.5(5) . .
O2A C2A C3A 112.3(5) . .
O2A C2A C1A 109.1(5) . .
C3A C2A C1A 109.8(4) . .
O3A C3A C4A 108.8(5) . .
O3A C3A C2A 107.3(4) . .
C4A C3A C2A 109.3(5) . .
C7A C4A C3A 110.5(5) 2_665 .
C7A C4A C5A 113.0(5) 2_665 .
C3A C4A C5A 109.2(4) . .
O5A C5A C6A 107.1(4) . .
O5A C5A C4A 108.6(4) . .
C6A C5A C4A 114.7(5) . .
O5B C5B C6B 104.2(5) . .
O5B C5B C4B 111.0(4) . .
C6B C5B C4B 115.1(5) . .
C1B O1B C7B 112.9(4) . 2
C1A O5A C5A 115.0(4) . .
C1B O5B C5B 113.1(4) . .
O5C C1C O1C 110.9(9) 3 .
O5C C1C C2C 116.8(10) 3 3
O1C C1C C2C 106.7(7) . 3
O2C C2C C3C 116.8(7) . .
O2C C2C C1C 108.6(8) . 2
C3C C2C C1C 110.4(8) . 2
O3C C3C C2C 109.5(8) . .
O3C C3C C4C 111.3(8) . .
C2C C3C C4C 108.5(7) . .
C5C C4C C7C 110.1(11) . .
C5C C4C C3C 111.6(9) . .
C7C C4C C3C 111.9(9) . .
C4C C5C C6C 125.8(15) . .
C4C C5C O5C 112.0(10) . .
C6C C5C O5C 107.4(9) . .
C1C O5C C5C 112.6(6) 2 .

loop_
_geom_bond_atom_site_label_1
_geom_bond_atom_site_label_2
_geom_bond_distance
_geom_bond_site_symmetry_2
C2B O2B 1.380(9) .
C2B C3B 1.512(9) .
C2B C1B 1.525(9) .
C3B O3B 1.411(8) .
C3B C4B 1.538(9) .
C4B C7B 1.511(8) .
C4B C5B 1.526(8) .
C6A O6A 1.447(8) .
C6A C5A 1.495(8) .
C6B O6B 1.404(8) .
C6B C5B 1.512(9) .
C6C O6C 1.288(15) .
C6C C5C 1.519(18) .
C7A O1A 1.434(7) .
C7A C4A 1.509(8) 3_565
C7B O1B 1.445(7) 3
C7C O1C 1.430(12) .
C7C C4C 1.492(14) .
C10 O12 1.100(19) 1_455
C11 O14 1.44(3) .
O1A C1A 1.402(6) .
O1C C1C 1.419(14) .
O2A C2A 1.435(8) .
O2C C2C 1.441(10) .
O3A C3A 1.445(7) .
O3C C3C 1.390(10) .
O12 C10 1.100(19) 1_655
C1A O5A 1.412(7) .
C1A C2A 1.539(7) .
C1B O1B 1.389(7) .
C1B O5B 1.413(8) .
C2A C3A 1.520(7) .
C3A C4A 1.511(9) .
C4A C7A 1.509(8) 2_665
C4A C5A 1.558(8) .
C5A O5A 1.421(7) .
C5B O5B 1.467(7) .
O1B C7B 1.445(7) 2
C1C O5C 1.334(12) 3
C1C C2C 1.518(12) 3
C2C C3C 1.500(14) .
C2C C1C 1.518(12) 2
C3C C4C 1.551(13) .
C4C C5C 1.49(2) .
C5C O5C 1.531(14) .
O5C C1C 1.334(12) 2
